data_4331748
loop_
_publ_author_name
'Pierre Thu\'ery'

_publ_section_title
;
 Sulfonate Complexes of Actinide Ions: Structural Diversity in Uranyl
 Complexes with 2-Sulfobenzoate
;
_journal_name_full 'Inorganic Chemistry'
_journal_page_first 435
_journal_page_last 447
_journal_paper_doi 10.1021/ic3022744
_journal_volume 52
_journal_year 2013
_chemical_formula_sum 'C18 H16 N2 O16 S2 U2'
_chemical_formula_weight 1056.50
_space_group_IT_number 14
_symmetry_cell_setting monoclinic
_symmetry_space_group_name_Hall '-P 2ybc'
_symmetry_space_group_name_H-M 'P 1 21/c 1'
_atom_sites_solution_hydrogens geom
_atom_sites_solution_primary direct
_atom_sites_solution_secondary difmap
_audit_creation_method SHELXL-97
_cell_angle_alpha 90.00
_cell_angle_beta 94.573(3)
_cell_angle_gamma 90.00
_cell_formula_units_Z 2
_cell_length_a 7.8894(4)
_cell_length_b 12.0629(4)
_cell_length_c 13.3182(7)
_cell_measurement_reflns_used 43705
_cell_measurement_temperature 150(2)
_cell_measurement_theta_max 30.51
_cell_measurement_theta_min 2.28
_cell_volume 1263.45(10)
_computing_cell_refinement 'HKL2000 (Otwinowski & Minor, 1997)'
_computing_data_collection 'COLLECT (Nonius, 1998)'
_computing_data_reduction 'HKL2000 (Otwinowski & Minor, 1997)'
_computing_molecular_graphics 'SHELXTL (Sheldrick, 2008)'
_computing_publication_material 'SHELXTL (Sheldrick, 2008); PLATON (Spek, 2003)'
_computing_structure_refinement 'SHELXL-97 (Sheldrick, 2008)'
_computing_structure_solution 'SHELXS-97 (Sheldrick, 2008)'
_diffrn_ambient_temperature 150(2)
_diffrn_measured_fraction_theta_full 0.999
_diffrn_measured_fraction_theta_max 0.999
_diffrn_measurement_device_type 'Nonius Kappa-CCD area-detector diffractometer'
_diffrn_measurement_method 'two \f and four \w scans with 2\% steps (435 frames)'
_diffrn_radiation_monochromator graphite
_diffrn_radiation_source 'fine-focus sealed tube'
_diffrn_radiation_type MoK\a
_diffrn_radiation_wavelength 0.71073
_diffrn_reflns_av_R_equivalents 0.0839
_diffrn_reflns_av_sigmaI/netI 0.0849
_diffrn_reflns_limit_h_max 11
_diffrn_reflns_limit_h_min -11
_diffrn_reflns_limit_k_max 17
_diffrn_reflns_limit_k_min -17
_diffrn_reflns_limit_l_max 18
_diffrn_reflns_limit_l_min -19
_diffrn_reflns_number 43705
_diffrn_reflns_theta_full 30.51
_diffrn_reflns_theta_max 30.51
_diffrn_reflns_theta_min 2.28
_diffrn_standards_decay_% 0
_diffrn_standards_interval_time 0
_diffrn_standards_number 0
_exptl_absorpt_coefficient_mu 13.050
_exptl_absorpt_correction_T_max 0.271
_exptl_absorpt_correction_T_min 0.133
_exptl_absorpt_correction_type multi-scan
_exptl_absorpt_process_details 'SCALEPACK (Otwinowski & Minor, 1997)'
_exptl_crystal_colour 'translucent light yellow'
_exptl_crystal_density_diffrn 2.777
_exptl_crystal_description irregular
_exptl_crystal_F_000 964
_exptl_crystal_size_max 0.14
_exptl_crystal_size_mid 0.10
_exptl_crystal_size_min 0.10
_refine_diff_density_max 0.988
_refine_diff_density_min -1.414
_refine_diff_density_rms 0.183
_refine_ls_extinction_method none
_refine_ls_goodness_of_fit_ref 0.948
_refine_ls_hydrogen_treatment constr
_refine_ls_matrix_type full
_refine_ls_number_parameters 181
_refine_ls_number_reflns 3858
_refine_ls_number_restraints 0
_refine_ls_restrained_S_all 0.948
_refine_ls_R_factor_all 0.0406
_refine_ls_R_factor_gt 0.0276
_refine_ls_shift/su_max 0.000
_refine_ls_shift/su_mean 0.000
_refine_ls_structure_factor_coef Fsqd
_refine_ls_weighting_details 'calc w=1/[\s^2^(Fo^2^)]'
_refine_ls_weighting_scheme calc
_refine_ls_wR_factor_gt 0.0482
_refine_ls_wR_factor_ref 0.0509
_reflns_number_gt 3079
_reflns_number_total 3858
_reflns_threshold_expression >2sigma(I)
_cod_data_source_file ic3022744_si_002_02.cif
_cod_data_source_block 2
_cod_original_sg_symbol_H-M 'P 21/c'
_cod_database_code 4331748

loop_
_symmetry_equiv_pos_as_xyz
'x, y, z'
'-x, y+1/2, -z+1/2'
'-x, -y, -z'
'x, -y-1/2, z-1/2'

loop_
_atom_site_label
_atom_site_type_symbol
_atom_site_fract_x
_atom_site_fract_y
_atom_site_fract_z
_atom_site_U_iso_or_equiv
_atom_site_adp_type
_atom_site_occupancy
_atom_site_symmetry_multiplicity
_atom_site_calc_flag
_atom_site_refinement_flags
U U 0.993201(16) 0.289172(15) 0.600803(10) 0.01687(5) Uani 1 1 d .
S1 S 0.87780(11) 0.17126(11) 0.35149(7) 0.0185(2) Uani 1 1 d .
O1 O 0.7732(3) 0.3136(3) 0.59546(18) 0.0213(7) Uani 1 1 d .
O2 O 1.2122(3) 0.2591(3) 0.60801(19) 0.0219(7) Uani 1 1 d .
O3 O 1.0137(3) 0.3914(3) 0.45135(19) 0.0198(6) Uani 1 1 d .
O4 O 0.9318(3) 0.5291(3) 0.3480(2) 0.0230(7) Uani 1 1 d .
O5 O 0.9583(3) 0.1675(3) 0.45518(18) 0.0219(7) Uani 1 1 d .
O6 O 1.0000(3) 0.2132(3) 0.28313(18) 0.0191(8) Uani 1 1 d .
O7 O 0.8067(3) 0.0658(3) 0.3204(2) 0.0235(7) Uani 1 1 d .
O8 O 0.9391(3) 0.1050(3) 0.65370(18) 0.0234(7) Uani 1 1 d .
H8A H 0.9792 0.0453 0.6733 0.028 Uiso 1 1 d R
H8B H 0.8495 0.0840 0.6268 0.028 Uiso 1 1 d R
N1 N 0.6422(4) 0.4697(4) 0.0627(3) 0.0277(9) Uani 1 1 d .
C1 C 0.9061(5) 0.4383(4) 0.3885(3) 0.0193(9) Uani 1 1 d .
C2 C 0.7356(5) 0.3838(4) 0.3639(3) 0.0210(10) Uani 1 1 d .
C3 C 0.7090(4) 0.2699(4) 0.3494(3) 0.0197(9) Uani 1 1 d .
C4 C 0.5452(5) 0.2287(5) 0.3332(3) 0.0251(10) Uani 1 1 d .
H4 H 0.5285 0.1533 0.3213 0.030 Uiso 1 1 calc R
C5 C 0.4054(5) 0.2988(5) 0.3347(3) 0.0370(16) Uani 1 1 d .
H5 H 0.2956 0.2704 0.3255 0.044 Uiso 1 1 calc R
C6 C 0.4315(5) 0.4120(5) 0.3502(3) 0.0303(12) Uani 1 1 d .
H6 H 0.3391 0.4595 0.3527 0.036 Uiso 1 1 calc R
C7 C 0.5944(5) 0.4531(5) 0.3618(3) 0.0261(10) Uani 1 1 d .
H7 H 0.6106 0.5292 0.3684 0.031 Uiso 1 1 calc R
C8 C 0.4970(5) 0.4145(4) 0.0621(3) 0.0286(11) Uani 1 1 d .
H8 H 0.4901 0.3537 0.1046 0.034 Uiso 1 1 calc R
C9 C 0.6446(5) 0.5555(5) -0.0005(3) 0.0293(11) Uani 1 1 d .
H9 H 0.7443 0.5962 -0.0030 0.035 Uiso 1 1 calc R

loop_
_atom_site_aniso_label
_atom_site_aniso_U_11
_atom_site_aniso_U_22
_atom_site_aniso_U_33
_atom_site_aniso_U_23
_atom_site_aniso_U_13
_atom_site_aniso_U_12
U 0.01931(7) 0.01713(12) 0.01407(7) 0.00021(7) 0.00081(5) 0.00029(6)
S1 0.0226(4) 0.0180(7) 0.0148(4) 0.0003(4) 0.0018(3) -0.0013(4)
O1 0.0234(12) 0.025(2) 0.0158(12) 0.0003(14) 0.0018(10) 0.0031(14)
O2 0.0244(12) 0.023(2) 0.0180(13) 0.0001(14) 0.0020(10) 0.0021(14)
O3 0.0244(12) 0.0173(19) 0.0174(13) 0.0022(13) 0.0005(10) -0.0006(13)
O4 0.0335(14) 0.019(2) 0.0166(13) -0.0017(14) 0.0006(11) -0.0025(15)
O5 0.0288(12) 0.022(2) 0.0147(12) -0.0009(14) 0.0001(10) 0.0032(14)
O6 0.0225(12) 0.023(2) 0.0126(12) -0.0006(13) 0.0030(10) 0.0018(12)
O7 0.0283(13) 0.018(2) 0.0236(14) 0.0010(15) 0.0014(11) -0.0026(14)
O8 0.0346(13) 0.019(2) 0.0163(13) 0.0048(14) -0.0008(11) -0.0021(15)
N1 0.0242(16) 0.028(3) 0.032(2) -0.002(2) 0.0033(15) 0.0010(17)
C1 0.0255(17) 0.018(3) 0.0147(18) -0.0023(19) 0.0020(14) -0.0009(18)
C2 0.0233(17) 0.022(3) 0.0179(18) -0.002(2) 0.0033(14) 0.0000(19)
C3 0.0218(16) 0.024(3) 0.0136(17) 0.0007(19) 0.0045(14) 0.0005(19)
C4 0.0237(16) 0.026(3) 0.025(2) 0.003(2) -0.0014(15) -0.003(2)
C5 0.0181(17) 0.062(5) 0.030(2) 0.004(3) 0.0006(16) -0.006(2)
C6 0.0233(18) 0.036(4) 0.032(2) 0.005(3) 0.0015(17) 0.011(2)
C7 0.0294(19) 0.025(3) 0.023(2) 0.000(2) 0.0007(16) 0.000(2)
C8 0.032(2) 0.025(3) 0.030(2) 0.009(2) 0.0067(18) 0.004(2)
C9 0.0269(19) 0.025(3) 0.036(2) 0.002(2) 0.0040(18) -0.001(2)

loop_
_atom_type_symbol
_atom_type_description
_atom_type_scat_dispersion_real
_atom_type_scat_dispersion_imag
_atom_type_scat_source
C C 0.0033 0.0016 'International Tables Vol C Tables 4.2.6.8 and 6.1.1.4'
H H 0.0000 0.0000 'International Tables Vol C Tables 4.2.6.8 and 6.1.1.4'
N N 0.0061 0.0033 'International Tables Vol C Tables 4.2.6.8 and 6.1.1.4'
O O 0.0106 0.0060 'International Tables Vol C Tables 4.2.6.8 and 6.1.1.4'
S S 0.1246 0.1234 'International Tables Vol C Tables 4.2.6.8 and 6.1.1.4'
U U -9.6767 9.6646 'International Tables Vol C Tables 4.2.6.8 and 6.1.1.4'

loop_
_geom_angle_atom_site_label_1
_geom_angle_atom_site_label_2
_geom_angle_atom_site_label_3
_geom_angle
_geom_angle_site_symmetry_1
_geom_angle_site_symmetry_3
O1 U O2 177.61(15) . .
O1 U O4 94.60(13) . 3_766
O2 U O4 87.33(14) . 3_766
O1 U O3 90.70(11) . .
O2 U O3 91.19(11) . .
O4 U O3 74.05(10) 3_766 .
O1 U O8 88.20(13) . .
O2 U O8 89.42(14) . .
O4 U O8 146.04(9) 3_766 .
O3 U O8 139.84(10) . .
O1 U O6 89.16(10) . 4_566
O2 U O6 89.98(10) . 4_566
O4 U O6 74.72(10) 3_766 4_566
O3 U O6 148.65(11) . 4_566
O8 U O6 71.48(10) . 4_566
O1 U O5 91.16(11) . .
O2 U O5 88.13(12) . .
O4 U O5 143.36(10) 3_766 .
O3 U O5 69.72(10) . .
O8 U O5 70.18(9) . .
O6 U O5 141.63(10) 4_566 .
O7 S1 O6 112.76(17) . .
O7 S1 O5 111.84(19) . .
O6 S1 O5 109.67(15) . .
O7 S1 C3 108.18(19) . .
O6 S1 C3 106.65(18) . .
O5 S1 C3 107.45(18) . .
C1 O3 U 134.3(2) . .
C1 O4 U 137.6(3) . 3_766
S1 O5 U 137.9(2) . .
S1 O6 U 130.83(15) . 4_565
U O8 H8A 147.1 . .
U O8 H8B 109.5 . .
H8A O8 H8B 99.6 . .
C8 N1 C9 116.2(4) . .
O4 C1 O3 123.5(4) . .
O4 C1 C2 117.5(4) . .
O3 C1 C2 118.9(4) . .
C7 C2 C3 118.4(4) . .
C7 C2 C1 116.1(5) . .
C3 C2 C1 125.4(4) . .
C4 C3 C2 120.1(4) . .
C4 C3 S1 116.6(4) . .
C2 C3 S1 123.3(3) . .
C3 C4 C5 120.7(5) . .
C3 C4 H4 119.7 . .
C5 C4 H4 119.7 . .
C4 C5 C6 119.3(4) . .
C4 C5 H5 120.4 . .
C6 C5 H5 120.4 . .
C7 C6 C5 119.8(5) . .
C7 C6 H6 120.1 . .
C5 C6 H6 120.1 . .
C6 C7 C2 121.6(5) . .
C6 C7 H7 119.2 . .
C2 C7 H7 119.2 . .
N1 C8 C9 122.0(5) . 3_665
N1 C8 H8 119.0 . .
C9 C8 H8 119.0 3_665 .
N1 C9 C8 121.7(4) . 3_665
N1 C9 H9 119.1 . .
C8 C9 H9 119.1 3_665 .

loop_
_geom_bond_atom_site_label_1
_geom_bond_atom_site_label_2
_geom_bond_distance
_geom_bond_site_symmetry_2
U O1 1.757(2) .
U O2 1.761(2) .
U O4 2.358(3) 3_766
U O3 2.358(3) .
U O8 2.379(3) .
U O6 2.425(2) 4_566
U O5 2.430(3) .
S1 O7 1.438(3) .
S1 O6 1.468(2) .
S1 O5 1.474(3) .
S1 C3 1.785(4) .
O3 C1 1.276(5) .
O4 C1 1.244(5) .
O4 U 2.358(3) 3_766
O6 U 2.425(2) 4_565
O8 H8A 0.8213 .
O8 H8B 0.8074 .
N1 C8 1.325(5) .
N1 C9 1.335(6) .
C1 C2 1.510(5) .
C2 C7 1.392(6) .
C2 C3 1.400(7) .
C3 C4 1.386(5) .
C4 C5 1.391(7) .
C4 H4 0.9300 .
C5 C6 1.394(8) .
C5 H5 0.9300 .
C6 C7 1.374(6) .
C6 H6 0.9300 .
C7 H7 0.9300 .
C8 C9 1.381(6) 3_665
C8 H8 0.9300 .
C9 C8 1.381(6) 3_665
C9 H9 0.9300 .

loop_
_geom_hbond_atom_site_label_D
_geom_hbond_atom_site_label_H
_geom_hbond_atom_site_label_A
_geom_hbond_distance_DH
_geom_hbond_distance_HA
_geom_hbond_distance_DA
_geom_hbond_angle_DHA
_geom_hbond_site_symmetry_A
O8 H8A O7 0.82 2.15 2.877(4) 147.1 3_756
O8 H8A O4 0.82 2.55 3.056(4) 121.2 4_566
O8 H8B N1 0.81 1.90 2.704(4) 178.2 4_566
